data_7209454
loop_
_publ_author_name
'Moeller, M.H.'
'Schleid, T.'
'Emme, H.'
'Nikelski, T.'
'Poettgen, R.'
'Huppertz, H.'

_publ_section_title
;
 High-pressure synthesis, crystal structure and properties of the new
 orthorhombic rare-earth meta-oxoborates RE (B O2)3 (RE = Dy - Lu)
;
_journal_name_full
;
Zeitschrift fuer Naturforschung, Teil B. Anorganische Chemie, Organische
 Chemie (42,1987-)
;
_journal_page_first 202
_journal_page_last 215
_journal_volume 59
_journal_year 2004
_chemical_formula_sum 'B3 O6 Tm'
_chemical_name_systematic 'Tm (B O2)3'
_space_group_IT_number 62
_symmetry_space_group_name_Hall '-P 2ac 2n'
_symmetry_space_group_name_H-M 'P n m a'
_cell_angle_alpha 90
_cell_angle_beta 90
_cell_angle_gamma 90
_cell_formula_units_Z 16
_cell_length_a 15.816
_cell_length_b 7.3616
_cell_length_c 12.1623
_cell_volume 1416.070
_citation_journal_id_ASTM ZNBSEN
_cod_data_source_file boron_480.cif
_cod_data_source_block B3O6Tm1
_cod_original_cell_volume 1416.07
_cod_original_formula_sum 'B3 O6 Tm1'
_cod_database_code 7209454

loop_
_symmetry_equiv_pos_as_xyz
x,y,z
-x+1/2,-y,z+1/2
x+1/2,-y+1/2,-z+1/2
-x,y+1/2,-z
-x,-y,-z
x-1/2,y,-z-1/2
-x-1/2,y-1/2,z-1/2
x,-y-1/2,z

loop_
_atom_site_label
_atom_site_type_symbol
_atom_site_fract_x
_atom_site_fract_y
_atom_site_fract_z
_atom_site_occupancy
_atom_site_U_iso_or_equiv
B3 B+3 0.0327 0.0555 0.8235 1 0.0
O3 O-2 -0.0689 0.0609 0.5685 1 0.0
B5 B+3 0.1093 0.0761 0.1416 1 0.0
O10 O-2 0.1635 0.0676 0.5637 1 0.0
B1 B+3 0.2825 -0.0698 0.8138 1 0.0
O11 O-2 0.0772 0.25 0.104 1 0.0
Tm2 Tm+3 0.12073 -0.25 0.00895 1 0.0
O8 O-2 0.2241 -0.25 0.14 1 0.0
O15 O-2 0.2226 -0.0224 0.7307 1 0.0
O7 O-2 0.0669 0.25 0.8022 1 0.0
O14 O-2 0.0236 -0.0243 0.7098 1 0.0
O5 O-2 0.3706 -0.0745 0.7652 1 0.0
O9 O-2 0.0973 -0.0433 0.8798 1 0.0
Tm4 Tm+3 0.12778 -0.25 0.73375 1 0.0
B2 B+3 -0.0552 -0.0746 0.6546 1 0.0
O4 O-2 0.0478 -0.0646 0.1217 1 0.0
O13 O-2 0.0477 0.25 0.3985 1 0.0
O6 O-2 0.1858 0.0349 0.0769 1 0.0
B6 B+3 0.2588 -0.0698 0.1289 1 0.0
O12 O-2 0.2559 -0.25 0.8574 1 0.0
Tm1 Tm+3 0.17291 0.25 0.93532 1 0.0
O2 O-2 0.2821 0.0666 0.8979 1 0.0
O1 O-2 0.1578 -0.25 0.5424 1 0.0
B4 B+3 0.1526 -0.0778 0.4817 1 0.0
Tm3 Tm+3 0.04853 0.25 0.58833 1 0.0
